data_4339957
loop_
_publ_author_name
'Ward, Matthew D.'
'Mesbah, Adel'
'Minasian, Stefan G.'
'Shuh, David K.'
'Tyliszczak, Tolek'
'Lee, Minseong'
'Choi, Eun Sang'
'Leb\`egue, S\'ebastien'
'Ibers, James A.'

_publ_section_title
;
 Synthesis and Characterization of Eight Compounds of the MU8Q17 Family:
 ScU8S17, CoU8S17, NiU8S17, TiU8Se17, VU8Se17, CrU8Se17, CoU8Se17, and
 NiU8Se17.
;
_journal_issue 13
_journal_name_full 'Inorganic chemistry'
_journal_page_first 6920
_journal_page_last 6927
_journal_paper_doi 10.1021/ic500721d
_journal_volume 53
_journal_year 2014
_chemical_formula_moiety 'Co S17 U8'
_chemical_formula_sum 'Co S17 U8'
_chemical_formula_weight 2508.19
_chemical_name_systematic
; 
 Cobalt(II) octauranium(IV) heptadecasulfide  
;
_space_group_IT_number 12
_symmetry_cell_setting monoclinic
_symmetry_space_group_name_Hall '-C 2y'
_symmetry_space_group_name_H-M 'C 1 2/m 1'
_atom_sites_solution_primary direct
_atom_sites_solution_secondary difmap
_audit_creation_method SHELXL-97
_audit_update_record
;
2012-08-14 # Formatted by publCIF
;
_cell_angle_alpha 90.00
_cell_angle_beta 101.571(2)
_cell_angle_gamma 90.00
_cell_formula_units_Z 2
_cell_length_a 13.3045(5)
_cell_length_b 8.3634(3)
_cell_length_c 10.4079(4)
_cell_measurement_reflns_used 7624
_cell_measurement_temperature 100(2)
_cell_measurement_theta_max 30.524
_cell_measurement_theta_min 2.893
_cell_volume 1134.56(7)
_computing_cell_refinement 'APEX2 (Bruker, 2009)'
_computing_data_collection 'APEX2 (Bruker, 2009)'
_computing_data_reduction 'SAINT (Bruker, 2009)'
_computing_molecular_graphics 'Crystalmaker (Palmer, 2009)'
_computing_publication_material 'SHELXTL (Sheldrick, 2008)'
_computing_structure_refinement 'SHELXL-97 (Sheldrick, 2008c)'
_computing_structure_solution 'SHELXS-97 (Sheldrick, 2008c)'
_diffrn_ambient_temperature 100(2)
_diffrn_measured_fraction_theta_full 0.995
_diffrn_measured_fraction_theta_max 0.995
_diffrn_measurement_device_type 'Bruker APEX2 CCD'
_diffrn_measurement_method '\f and \w scans'
_diffrn_radiation_monochromator graphite
_diffrn_radiation_source 'fine-focus sealed tube'
_diffrn_radiation_type MoK\a
_diffrn_radiation_wavelength 0.71073
_diffrn_reflns_av_R_equivalents 0.0251
_diffrn_reflns_av_sigmaI/netI 0.0148
_diffrn_reflns_limit_h_max 18
_diffrn_reflns_limit_h_min -18
_diffrn_reflns_limit_k_max 10
_diffrn_reflns_limit_k_min -11
_diffrn_reflns_limit_l_max 14
_diffrn_reflns_limit_l_min -14
_diffrn_reflns_number 13588
_diffrn_reflns_theta_full 30.53
_diffrn_reflns_theta_max 30.53
_diffrn_reflns_theta_min 2.89
_exptl_absorpt_coefficient_mu 59.134
_exptl_absorpt_correction_T_max 0.1954
_exptl_absorpt_correction_T_min 0.0337
_exptl_absorpt_correction_type numerical
_exptl_absorpt_process_details 'face-indexed, SADABS (Sheldrick, 2008a)'
_exptl_crystal_colour black
_exptl_crystal_density_diffrn 7.342
_exptl_crystal_density_method 'not measured'
_exptl_crystal_description needle
_exptl_crystal_F_000 2070
_exptl_crystal_size_max 0.18
_exptl_crystal_size_mid 0.05
_exptl_crystal_size_min 0.04
_refine_diff_density_max 2.181
_refine_diff_density_min -1.934
_refine_diff_density_rms 0.345
_refine_ls_extinction_coef 0.00119(4)
_refine_ls_extinction_expression Fc^*^=kFc[1+0.001xFc^2^\l^3^/sin(2\q)]^-1/4^
_refine_ls_extinction_method SHELXL
_refine_ls_goodness_of_fit_ref 2.337
_refine_ls_matrix_type full
_refine_ls_number_parameters 73
_refine_ls_number_reflns 1828
_refine_ls_number_restraints 0
_refine_ls_restrained_S_all 2.337
_refine_ls_R_factor_all 0.0193
_refine_ls_R_factor_gt 0.0190
_refine_ls_shift/su_max 0.001
_refine_ls_shift/su_mean 0.000
_refine_ls_structure_factor_coef Fsqd
_refine_ls_weighting_details
; calc 
 [1.00000+0.00000exp(0.00(sin\q/\l)^2^)]/ 
   [\s^2^(Fo^2^)+0.0000+0.0000*P+(0.0059P)^2^+0.0000sin\q/\l] 
 where P = 1.00000Fo^2^ + 0.00000Fc^2^ 
;
_refine_ls_weighting_scheme calc
_refine_ls_wR_factor_gt 0.0406
_refine_ls_wR_factor_ref 0.0406
_reflns_number_gt 1813
_reflns_number_total 1828
_reflns_threshold_expression >2sigma(I)
_cod_data_source_file ic500721d_si_001.cif
_cod_data_source_block CoU8S17
_cod_depositor_comments 'Adding full bibliography for 4339953--4339960.cif.'
_cod_original_sg_symbol_H-M 'C 2/m'
_cod_database_code 4339957

loop_
_symmetry_equiv_pos_as_xyz
'x, y, z'
'-x, y, -z'
'x+1/2, y+1/2, z'
'-x+1/2, y+1/2, -z'
'-x, -y, -z'
'x, -y, z'
'-x+1/2, -y+1/2, -z'
'x+1/2, -y+1/2, z'

loop_
_atom_site_label
_atom_site_type_symbol
_atom_site_fract_x
_atom_site_fract_y
_atom_site_fract_z
_atom_site_U_iso_or_equiv
_atom_site_adp_type
_atom_site_occupancy
_atom_site_symmetry_multiplicity
_atom_site_calc_flag
_atom_site_refinement_flags
U1 U 0.441646(13) 0.255859(19) 0.294614(17) 0.00464(6) Uani 1 1 d .
U2 U 0.203811(18) 0.0000 0.45489(2) 0.00444(7) Uani 1 2 d S
U3 U 0.683379(18) 0.0000 0.02069(2) 0.00477(7) Uani 1 2 d S
Co1 Co 0.0000 0.0000 0.0000 0.0061(2) Uani 1 4 d S
S1 S 0.12731(9) 0.30493(14) 0.46821(12) 0.0056(2) Uani 1 1 d .
S2 S 0.36591(9) 0.30855(14) 0.03055(12) 0.0056(2) Uani 1 1 d .
S3 S 0.05799(12) 0.0000 0.22638(16) 0.0058(3) Uani 1 2 d S
S4 S 0.20900(12) 0.0000 0.72013(16) 0.0053(3) Uani 1 2 d S
S5 S 0.30216(12) 0.0000 0.24479(16) 0.0045(3) Uani 1 2 d S
S6 S 0.52078(12) 0.0000 0.16914(16) 0.0057(3) Uani 1 2 d S
S7 S 0.0000 0.0000 0.5000 0.0047(4) Uani 1 4 d S

loop_
_atom_site_aniso_label
_atom_site_aniso_U_11
_atom_site_aniso_U_22
_atom_site_aniso_U_33
_atom_site_aniso_U_23
_atom_site_aniso_U_13
_atom_site_aniso_U_12
U1 0.00528(9) 0.00431(9) 0.00415(9) -0.00010(5) 0.00050(6) -0.00009(5)
U2 0.00504(11) 0.00423(11) 0.00393(11) 0.000 0.00058(8) 0.000
U3 0.00591(11) 0.00442(12) 0.00372(11) 0.000 0.00035(8) 0.000
Co1 0.0053(5) 0.0079(6) 0.0048(6) 0.000 0.0004(5) 0.000
S1 0.0059(5) 0.0054(5) 0.0052(5) -0.0001(4) 0.0002(4) -0.0005(4)
S2 0.0058(5) 0.0049(5) 0.0059(5) -0.0001(4) 0.0003(4) -0.0007(4)
S3 0.0070(7) 0.0064(7) 0.0037(7) 0.000 0.0007(6) 0.000
S4 0.0057(7) 0.0057(7) 0.0044(7) 0.000 0.0007(6) 0.000
S5 0.0048(7) 0.0045(7) 0.0043(7) 0.000 0.0011(5) 0.000
S6 0.0067(7) 0.0049(7) 0.0053(7) 0.000 0.0008(6) 0.000
S7 0.0044(9) 0.0046(9) 0.0046(10) 0.000 -0.0002(8) 0.000

loop_
_atom_type_symbol
_atom_type_description
_atom_type_scat_dispersion_real
_atom_type_scat_dispersion_imag
_atom_type_scat_source
S S 0.1246 0.1234 'International Tables Vol C Tables 4.2.6.8 and 6.1.1.4'
Co Co 0.3494 0.9721 'International Tables Vol C Tables 4.2.6.8 and 6.1.1.4'
U U -9.6767 9.6646 'International Tables Vol C Tables 4.2.6.8 and 6.1.1.4'

loop_
_geom_angle_atom_site_label_1
_geom_angle_atom_site_label_2
_geom_angle_atom_site_label_3
_geom_angle
_geom_angle_site_symmetry_1
_geom_angle_site_symmetry_3
S3 U1 S2 74.69(4) 3 .
S3 U1 S1 80.29(4) 3 8
S2 U1 S1 140.24(3) . 8
S3 U1 S5 154.88(5) 3 .
S2 U1 S5 80.94(4) . .
S1 U1 S5 116.44(4) 8 .
S3 U1 S6 99.36(4) 3 .
S2 U1 S6 75.88(4) . .
S1 U1 S6 78.34(4) 8 .
S5 U1 S6 68.33(4) . .
S3 U1 S4 83.09(4) 3 7_556
S2 U1 S4 73.72(4) . 7_556
S1 U1 S4 133.35(4) 8 7_556
S5 U1 S4 96.00(3) . 7_556
S6 U1 S4 147.66(5) . 7_556
S3 U1 S1 130.91(4) 3 7_556
S2 U1 S1 140.67(3) . 7_556
S1 U1 S1 78.69(4) 8 7_556
S5 U1 S1 73.05(4) . 7_556
S6 U1 S1 118.79(4) . 7_556
S4 U1 S1 80.14(4) 7_556 7_556
S3 U1 S7 65.87(3) 3 3
S2 U1 S7 126.95(2) . 3
S1 U1 S7 65.63(2) 8 3
S5 U1 S7 136.85(3) . 3
S6 U1 S7 142.56(3) . 3
S4 U1 S7 67.77(3) 7_556 3
S1 U1 S7 65.06(2) 7_556 3
S3 U1 U3 110.51(3) 3 5_655
S2 U1 U3 42.24(2) . 5_655
S1 U1 U3 127.00(2) 8 5_655
S5 U1 U3 44.72(3) . 5_655
S6 U1 U3 49.06(3) . 5_655
S4 U1 U3 99.65(3) 7_556 5_655
S1 U1 U3 117.63(2) 7_556 5_655
S7 U1 U3 166.966(6) 3 5_655
S3 U1 U1 41.84(3) 3 6_565
S2 U1 U1 80.83(2) . 6_565
S1 U1 U1 100.46(2) 8 6_565
S5 U1 U1 139.56(2) . 6_565
S6 U1 U1 139.39(3) . 6_565
S4 U1 U1 44.11(2) 7_556 6_565
S1 U1 U1 100.29(2) 7_556 6_565
S7 U1 U1 46.114(4) 3 6_565
U3 U1 U1 122.427(3) 5_655 6_565
S3 U1 U2 99.05(3) 3 7_556
S2 U1 U2 115.41(2) . 7_556
S1 U1 U2 98.53(2) 8 7_556
S5 U1 U2 96.79(3) . 7_556
S6 U1 U2 160.50(3) . 7_556
S4 U1 U2 42.06(3) 7_556 7_556
S1 U1 U2 42.31(2) 7_556 7_556
S7 U1 U2 44.028(4) 3 7_556
U3 U1 U2 128.263(7) 5_655 7_556
U1 U1 U2 60.058(3) 6_565 7_556
S3 U1 U2 41.86(3) 3 3
S2 U1 U2 115.84(2) . 3
S1 U1 U2 42.15(2) 8 3
S5 U1 U2 158.58(3) . 3
S6 U1 U2 101.56(3) . 3
S4 U1 U2 101.39(3) 7_556 3
S1 U1 U2 97.59(2) 7_556 3
S7 U1 U2 43.949(4) 3 3
U3 U1 U2 141.489(7) 5_655 3
U1 U1 U2 60.106(3) 6_565 3
U2 U1 U2 87.977(6) 7_556 3
S4 U2 S3 137.72(5) . .
S4 U2 S1 83.38(3) . 6
S3 U2 S1 80.80(3) . 6
S4 U2 S1 83.38(3) . .
S3 U2 S1 80.80(3) . .
S1 U2 S1 135.07(5) 6 .
S4 U2 S1 81.59(4) . 7_556
S3 U2 S1 129.95(3) . 7_556
S1 U2 S1 144.89(3) 6 7_556
S1 U2 S1 74.12(4) . 7_556
S4 U2 S1 81.59(4) . 4_546
S3 U2 S1 129.95(3) . 4_546
S1 U2 S1 74.12(4) 6 4_546
S1 U2 S1 144.89(3) . 4_546
S1 U2 S1 72.41(5) 7_556 4_546
S4 U2 S5 150.96(5) . .
S3 U2 S5 71.32(5) . .
S1 U2 S5 106.12(3) 6 .
S1 U2 S5 106.12(3) . .
S1 U2 S5 75.09(4) 7_556 .
S1 U2 S5 75.09(4) 4_546 .
S4 U2 S7 70.53(3) . .
S3 U2 S7 67.19(3) . .
S1 U2 S7 67.55(2) 6 .
S1 U2 S7 67.55(2) . .
S1 U2 S7 134.38(2) 7_556 .
S1 U2 S7 134.38(2) 4_546 .
S5 U2 S7 138.51(3) . .
S4 U2 U1 43.90(2) . 7_556
S3 U2 U1 102.08(3) . 7_556
S1 U2 U1 101.70(3) 6 7_556
S1 U2 U1 43.97(2) . 7_556
S1 U2 U1 88.96(2) 7_556 7_556
S1 U2 U1 124.85(3) 4_546 7_556
S5 U2 U1 149.725(6) . 7_556
S7 U2 U1 46.054(4) . 7_556
S4 U2 U1 43.90(2) . 4_546
S3 U2 U1 102.08(3) . 4_546
S1 U2 U1 43.97(2) 6 4_546
S1 U2 U1 101.70(3) . 4_546
S1 U2 U1 124.85(3) 7_556 4_546
S1 U2 U1 88.96(2) 4_546 4_546
S5 U2 U1 149.725(6) . 4_546
S7 U2 U1 46.054(4) . 4_546
U1 U2 U1 59.884(6) 7_556 4_546
S4 U2 U1 104.88(3) . 3_445
S3 U2 U1 41.66(2) . 3_445
S1 U2 U1 42.89(2) 6 3_445
S1 U2 U1 100.87(2) . 3_445
S1 U2 U1 171.50(3) 7_556 3_445
S1 U2 U1 113.59(2) 4_546 3_445
S5 U2 U1 100.22(3) . 3_445
S7 U2 U1 45.968(4) . 3_445
U1 U2 U1 92.023(6) 7_556 3_445
U1 U2 U1 62.469(6) 4_546 3_445
S4 U2 U1 104.88(3) . 8_455
S3 U2 U1 41.66(2) . 8_455
S1 U2 U1 100.87(2) 6 8_455
S1 U2 U1 42.89(2) . 8_455
S1 U2 U1 113.59(2) 7_556 8_455
S1 U2 U1 171.50(3) 4_546 8_455
S5 U2 U1 100.22(3) . 8_455
S7 U2 U1 45.968(4) . 8_455
U1 U2 U1 62.469(6) 7_556 8_455
U1 U2 U1 92.023(6) 4_546 8_455
U1 U2 U1 59.788(6) 3_445 8_455
S2 U3 S2 147.27(5) 5_655 2_655
S2 U3 S4 104.44(3) 5_655 5_656
S2 U3 S4 104.44(3) 2_655 5_656
S2 U3 S5 82.35(3) 5_655 5_655
S2 U3 S5 82.35(3) 2_655 5_655
S4 U3 S5 145.95(5) 5_656 5_655
S2 U3 S2 135.03(3) 5_655 8
S2 U3 S2 69.24(4) 2_655 8
S4 U3 S2 72.62(4) 5_656 8
S5 U3 S2 79.18(4) 5_655 8
S2 U3 S2 69.24(4) 5_655 3_545
S2 U3 S2 135.03(3) 2_655 3_545
S4 U3 S2 72.62(4) 5_656 3_545
S5 U3 S2 79.18(4) 5_655 3_545
S2 U3 S2 67.20(5) 8 3_545
S2 U3 S6 85.83(3) 5_655 .
S2 U3 S6 85.83(3) 2_655 .
S4 U3 S6 77.16(5) 5_656 .
S5 U3 S6 136.89(5) 5_655 .
S2 U3 S6 133.76(3) 8 .
S2 U3 S6 133.76(3) 3_545 .
S2 U3 S6 73.67(3) 5_655 5_655
S2 U3 S6 73.67(3) 2_655 5_655
S4 U3 S6 148.47(5) 5_656 5_655
S5 U3 S6 65.58(4) 5_655 5_655
S2 U3 S6 131.40(3) 8 5_655
S2 U3 S6 131.40(3) 3_545 5_655
S6 U3 S6 71.31(5) . 5_655
S2 U3 U1 43.75(3) 5_655 5_655
S2 U3 U1 107.85(3) 2_655 5_655
S4 U3 U1 147.552(4) 5_656 5_655
S5 U3 U1 44.79(2) 5_655 5_655
S2 U3 U1 122.30(2) 8 5_655
S2 U3 U1 86.61(2) 3_545 5_655
S6 U3 U1 101.87(3) . 5_655
S6 U3 U1 44.80(2) 5_655 5_655
S2 U3 U1 107.85(3) 5_655 2_655
S2 U3 U1 43.75(3) 2_655 2_655
S4 U3 U1 147.552(3) 5_656 2_655
S5 U3 U1 44.79(2) 5_655 2_655
S2 U3 U1 86.61(2) 8 2_655
S2 U3 U1 122.30(2) 3_545 2_655
S6 U3 U1 101.87(3) . 2_655
S6 U3 U1 44.80(2) 5_655 2_655
U1 U3 U1 64.852(6) 5_655 2_655
S3 Co1 S3 180.0 . 5
S3 Co1 S2 88.33(4) . 3_445
S3 Co1 S2 91.67(4) 5 3_445
S3 Co1 S2 91.67(4) . 7
S3 Co1 S2 88.33(4) 5 7
S2 Co1 S2 180.00(7) 3_445 7
S3 Co1 S2 91.67(4) . 4_545
S3 Co1 S2 88.33(4) 5 4_545
S2 Co1 S2 98.97(5) 3_445 4_545
S2 Co1 S2 81.03(5) 7 4_545
S3 Co1 S2 88.33(4) . 8_455
S3 Co1 S2 91.67(4) 5 8_455
S2 Co1 S2 81.03(5) 3_445 8_455
S2 Co1 S2 98.97(5) 7 8_455
S2 Co1 S2 180.00(6) 4_545 8_455
U2 S1 U2 105.88(4) . 7_556
U2 S1 U1 94.95(4) . 8_455
U2 S1 U1 148.83(5) 7_556 8_455
U2 S1 U1 93.72(4) . 7_556
U2 S1 U1 103.84(4) 7_556 7_556
U1 S1 U1 97.54(4) 8_455 7_556
Co1 S2 U3 138.74(5) 3 5_655
Co1 S2 U1 95.90(4) 3 .
U3 S2 U1 94.01(4) 5_655 .
Co1 S2 U3 105.07(4) 3 3_455
U3 S2 U3 110.76(4) 5_655 3_455
U1 S2 U3 105.03(4) . 3_455
Co1 S3 U1 99.94(5) . 3_445
Co1 S3 U1 99.94(5) . 8_455
U1 S3 U1 96.32(5) 3_445 8_455
Co1 S3 U2 155.26(7) . .
U1 S3 U2 96.49(4) 3_445 .
U1 S3 U2 96.49(4) 8_455 .
U2 S4 U3 151.21(6) . 5_656
U2 S4 U1 94.03(4) . 4_546
U3 S4 U1 105.77(4) 5_656 4_546
U2 S4 U1 94.03(4) . 7_556
U3 S4 U1 105.77(4) 5_656 7_556
U1 S4 U1 91.79(5) 4_546 7_556
U2 S5 U3 156.22(6) . 5_655
U2 S5 U1 104.70(4) . 6
U3 S5 U1 90.49(4) 5_655 6
U2 S5 U1 104.70(4) . .
U3 S5 U1 90.49(4) 5_655 .
U1 S5 U1 99.11(5) 6 .
U1 S6 U1 98.79(5) . 6
U1 S6 U3 129.41(3) . .
U1 S6 U3 129.41(3) 6 .
U1 S6 U3 86.14(4) . 5_655
U1 S6 U3 86.14(4) 6 5_655
U3 S6 U3 108.69(5) . 5_655
U2 S7 U2 180.0 . 5_556
U2 S7 U1 90.083(5) . 3_445
U2 S7 U1 89.917(5) 5_556 3_445
U2 S7 U1 89.917(5) . 7_556
U2 S7 U1 90.083(5) 5_556 7_556
U1 S7 U1 180.0 3_445 7_556
U2 S7 U1 89.917(5) . 4_546
U2 S7 U1 90.083(5) 5_556 4_546
U1 S7 U1 92.228(7) 3_445 4_546
U1 S7 U1 87.772(7) 7_556 4_546
U2 S7 U1 90.083(5) . 8_455
U2 S7 U1 89.917(5) 5_556 8_455
U1 S7 U1 87.772(7) 3_445 8_455
U1 S7 U1 92.228(7) 7_556 8_455
U1 S7 U1 180.0 4_546 8_455

loop_
_geom_bond_atom_site_label_1
_geom_bond_atom_site_label_2
_geom_bond_distance
_geom_bond_site_symmetry_2
U1 S3 2.7405(11) 3
U1 S2 2.7662(12) .
U1 S1 2.7989(12) 8
U1 S5 2.8117(10) .
U1 S6 2.8186(11) .
U1 S4 2.8437(11) 7_556
U1 S1 2.8464(12) 7_556
U1 S7 2.94544(18) 3
U1 U3 3.9907(3) 5_655
U1 U1 4.0837(3) 6_565
U1 U2 4.0909(3) 7_556
U1 U2 4.0968(3) 3
U2 S4 2.7476(17) .
U2 S3 2.7512(17) .
U2 S1 2.7596(12) 6
U2 S1 2.7596(12) .
U2 S1 2.7622(12) 7_556
U2 S1 2.7622(12) 4_546
U2 S5 2.7643(16) .
U2 S7 2.8432(3) .
U2 U1 4.0909(3) 7_556
U2 U1 4.0909(3) 4_546
U2 U1 4.0968(3) 3_445
U2 U1 4.0968(3) 8_455
U3 S2 2.6895(12) 5_655
U3 S2 2.6895(12) 2_655
U3 S4 2.7887(17) 5_656
U3 S5 2.8080(17) 5_655
U3 S2 2.8935(12) 8
U3 S2 2.8935(12) 3_545
U3 S6 2.8997(16) .
U3 S6 3.0213(16) 5_655
U3 U1 3.9907(3) 5_655
U3 U1 3.9907(3) 2_655
Co1 S3 2.3275(17) .
Co1 S3 2.3275(17) 5
Co1 S2 2.4648(11) 3_445
Co1 S2 2.4648(11) 7
Co1 S2 2.4648(11) 4_545
Co1 S2 2.4648(11) 8_455
S1 U2 2.7621(12) 7_556
S1 U1 2.7989(12) 8_455
S1 U1 2.8463(12) 7_556
S2 Co1 2.4648(11) 3
S2 U3 2.6894(11) 5_655
S2 U3 2.8934(12) 3_455
S3 U1 2.7406(11) 3_445
S3 U1 2.7406(11) 8_455
S4 U3 2.7887(17) 5_656
S4 U1 2.8436(11) 4_546
S4 U1 2.8436(11) 7_556
S5 U3 2.8080(17) 5_655
S5 U1 2.8117(10) 6
S6 U1 2.8186(11) 6
S6 U3 3.0213(16) 5_655
S7 U2 2.8432(3) 5_556
S7 U1 2.94542(18) 3_445
S7 U1 2.94542(18) 7_556
S7 U1 2.94542(18) 4_546
S7 U1 2.94542(18) 8_455
